data_7248307
loop_
_publ_author_name
'Gao, Yan'
'Yang, Xiao'
'Ren, Taohong'
'Jia, Dingxian'

_publ_section_title
;
 Facile syntheses, structures and photocatalytic properties of 3D
 iodoargentate frameworks derived from TM-flexible-amino-ligand templates
;
_journal_issue 16
_journal_name_full CrystEngComm
_journal_page_first 2172
_journal_page_last 2179
_journal_paper_doi 10.1039/D4CE00247D
_journal_volume 26
_journal_year 2024
_chemical_formula_moiety 'C6 H24 Ag2 Co I4 N6'
_chemical_formula_sum 'C6 H24 Ag2 Co I4 N6'
_chemical_formula_weight 962.58
_space_group_crystal_system hexagonal
_space_group_IT_number 182
_space_group_name_Hall 'P 6c 2c'
_space_group_name_H-M_alt 'P 63 2 2'
_atom_sites_solution_hydrogens geom
_audit_creation_method SHELXL-2014/7
_audit_update_record
;
2023-08-26 deposited with the CCDC.	2024-03-13 downloaded from the CCDC.
;
_cell_angle_alpha 90
_cell_angle_beta 90
_cell_angle_gamma 120
_cell_formula_units_Z 2
_cell_length_a 9.0389(11)
_cell_length_b 9.0389(11)
_cell_length_c 14.437(3)
_cell_measurement_reflns_used 3886
_cell_measurement_temperature 293(2)
_cell_measurement_theta_max 25.35
_cell_measurement_theta_min 3.8372
_cell_volume 1021.5(3)
_computing_structure_refinement 'SHELXL-2014/7 (Sheldrick, 2014)'
_diffrn_ambient_temperature 293(2)
_diffrn_detector_area_resol_mean 14.63
_diffrn_measured_fraction_theta_full 0.993
_diffrn_measured_fraction_theta_max 0.993
_diffrn_measurement_device_type 'Rigaku Saturn'
_diffrn_measurement_method \w
_diffrn_radiation_type MoK\a
_diffrn_radiation_wavelength 0.71073
_diffrn_reflns_av_R_equivalents 0.0413
_diffrn_reflns_av_unetI/netI 0.0163
_diffrn_reflns_Laue_measured_fraction_full 0.993
_diffrn_reflns_Laue_measured_fraction_max 0.993
_diffrn_reflns_limit_h_max 10
_diffrn_reflns_limit_h_min -10
_diffrn_reflns_limit_k_max 10
_diffrn_reflns_limit_k_min -10
_diffrn_reflns_limit_l_max 17
_diffrn_reflns_limit_l_min -16
_diffrn_reflns_number 9919
_diffrn_reflns_point_group_measured_fraction_full 0.995
_diffrn_reflns_point_group_measured_fraction_max 0.995
_diffrn_reflns_theta_full 25.242
_diffrn_reflns_theta_max 25.313
_diffrn_reflns_theta_min 3.840
_exptl_absorpt_coefficient_mu 8.742
_exptl_absorpt_correction_T_max 0.2738
_exptl_absorpt_correction_T_min 0.1277
_exptl_absorpt_correction_type multi-scan
_exptl_crystal_colour 'Pale yellow'
_exptl_crystal_density_diffrn 3.130
_exptl_crystal_description Prism
_exptl_crystal_F_000 870
_exptl_crystal_size_max 0.400
_exptl_crystal_size_mid 0.200
_exptl_crystal_size_min 0.200
_refine_diff_density_max 0.704
_refine_diff_density_min -0.721
_refine_diff_density_rms 0.095
_refine_ls_abs_structure_details
;
 Refined as an inversion twin.
;
_refine_ls_abs_structure_Flack 0.04(13)
_refine_ls_extinction_coef 0.0035(4)
_refine_ls_extinction_expression Fc^*^=kFc[1+0.001xFc^2^\l^3^/sin(2\q)]^-1/4^
_refine_ls_extinction_method 'SHELXL-2014/7 (Sheldrick 2014'
_refine_ls_goodness_of_fit_ref 1.273
_refine_ls_hydrogen_treatment constr
_refine_ls_matrix_type full
_refine_ls_number_parameters 33
_refine_ls_number_reflns 634
_refine_ls_number_restraints 0
_refine_ls_restrained_S_all 1.273
_refine_ls_R_factor_all 0.0252
_refine_ls_R_factor_gt 0.0240
_refine_ls_shift/su_max 0.000
_refine_ls_shift/su_mean 0.000
_refine_ls_structure_factor_coef Fsqd
_refine_ls_weighting_details 'w=1/[\s^2^(Fo^2^)+(0.0181P)^2^+2.6881P] where P=(Fo^2^+2Fc^2^)/3'
_refine_ls_weighting_scheme calc
_refine_ls_wR_factor_gt 0.0545
_refine_ls_wR_factor_ref 0.0551
_reflns_Friedel_coverage 0.488
_reflns_Friedel_fraction_full 1.000
_reflns_Friedel_fraction_max 1.000
_reflns_number_gt 620
_reflns_number_total 634
_reflns_threshold_expression 'I > 2\s(I)'
_cod_data_source_file d4ce00247d2.cif
_cod_data_source_block 173h
_cod_depositor_comments 'Adding full bibliography for 7248307--7248309.cif.'
_cod_database_code 7248307
_shelx_shelxl_version_number 2014/7
_shelx_space_group_comment
;
The symmetry employed for this shelxl refinement is uniquely defined
by the following loop, which should always be used as a source of
symmetry information in preference to the above space-group names.
They are only intended as comments.
;
_shelx_estimated_absorpt_t_min 0.128
_shelx_estimated_absorpt_t_max 0.274

loop_
_space_group_symop_operation_xyz
'x, y, z'
'x-y, x, z+1/2'
'-y, x-y, z'
'-x, -y, z+1/2'
'-x+y, -x, z'
'y, -x+y, z+1/2'
'-y, -x, -z+1/2'
'x-y, -y, -z'
'x, x-y, -z+1/2'
'y, x, -z'
'-x+y, y, -z+1/2'
'-x, -x+y, -z'

loop_
_atom_site_label
_atom_site_type_symbol
_atom_site_fract_x
_atom_site_fract_y
_atom_site_fract_z
_atom_site_U_iso_or_equiv
_atom_site_adp_type
_atom_site_occupancy
_atom_site_site_symmetry_order
_atom_site_calc_flag
_atom_site_refinement_flags_posn
_atom_site_refinement_flags_adp
_atom_site_refinement_flags_occupancy
_atom_site_disorder_assembly
_atom_site_disorder_group
Ag1 Ag 0.3333 0.6667 0.05039(8) 0.0518(4) Uani 1 3 d S T P . .
I1 I 0.39940(8) 0.39940(8) 0.0000 0.0382(3) Uani 1 2 d S T P . .
I2 I 0.3333 0.6667 0.2500 0.0301(3) Uani 1 6 d S T P . .
Co1 Co 1.0000 0.0000 0.2500 0.0235(4) Uani 1 6 d S T P . .
N1 N 0.9798(10) 0.1913(8) 0.1690(4) 0.0306(14) Uani 1 1 d . . . . .
H1A H 1.0835 0.2763 0.1547 0.037 Uiso 1 1 calc R U . . .
H1B H 0.9236 0.1452 0.1166 0.037 Uiso 1 1 calc R U . . .
C1 C 0.8878(10) 0.2567(9) 0.2238(5) 0.0302(17) Uani 1 1 d . . . . .
H1C H 0.8427 0.3100 0.1830 0.036 Uiso 1 1 calc R U . . .
H1D H 0.9658 0.3424 0.2670 0.036 Uiso 1 1 calc R U . . .

loop_
_atom_site_aniso_label
_atom_site_aniso_U_11
_atom_site_aniso_U_22
_atom_site_aniso_U_33
_atom_site_aniso_U_23
_atom_site_aniso_U_13
_atom_site_aniso_U_12
Ag1 0.0503(5) 0.0503(5) 0.0549(7) 0.000 0.000 0.0251(2)
I1 0.0434(4) 0.0434(4) 0.0355(4) -0.0021(2) 0.0021(2) 0.0274(3)
I2 0.0305(4) 0.0305(4) 0.0293(6) 0.000 0.000 0.0153(2)
Co1 0.0204(6) 0.0204(6) 0.0296(10) 0.000 0.000 0.0102(3)
N1 0.028(4) 0.026(3) 0.035(3) 0.005(3) 0.007(3) 0.011(3)
C1 0.035(4) 0.023(4) 0.035(4) 0.000(3) -0.004(3) 0.017(3)

loop_
_atom_type_symbol
_atom_type_description
_atom_type_scat_dispersion_real
_atom_type_scat_dispersion_imag
_atom_type_scat_source
C C 0.0033 0.0016 'International Tables Vol C Tables 4.2.6.8 and 6.1.1.4'
H H 0.0000 0.0000 'International Tables Vol C Tables 4.2.6.8 and 6.1.1.4'
Ag Ag -0.8971 1.1015 'International Tables Vol C Tables 4.2.6.8 and 6.1.1.4'
Co Co 0.3494 0.9721 'International Tables Vol C Tables 4.2.6.8 and 6.1.1.4'
I I -0.4742 1.8119 'International Tables Vol C Tables 4.2.6.8 and 6.1.1.4'
N N 0.0061 0.0033 'International Tables Vol C Tables 4.2.6.8 and 6.1.1.4'

loop_
_geom_angle_atom_site_label_1
_geom_angle_atom_site_label_2
_geom_angle_atom_site_label_3
_geom_angle
_geom_angle_site_symmetry_1
_geom_angle_site_symmetry_3
_geom_angle_publ_flag
I1 Ag1 I1 113.752(19) 5_565 3_665 ?
I1 Ag1 I1 113.752(19) 5_565 . ?
I1 Ag1 I1 113.752(19) 3_665 . ?
I1 Ag1 I2 104.75(2) 5_565 . ?
I1 Ag1 I2 104.75(2) 3_665 . ?
I1 Ag1 I2 104.75(2) . . ?
Ag1 I1 Ag1 142.89(3) 8_665 . ?
Ag1 I2 Ag1 180.0 . 7_665 ?
N1 Co1 N1 92.7(4) . 11_755 ?
N1 Co1 N1 93.7(2) . 3_645 ?
N1 Co1 N1 171.6(4) 11_755 3_645 ?
N1 Co1 N1 93.7(2) . 5_765 ?
N1 Co1 N1 80.5(4) 11_755 5_765 ?
N1 Co1 N1 93.7(2) 3_645 5_765 ?
N1 Co1 N1 80.5(4) . 7_665 ?
N1 Co1 N1 93.7(2) 11_755 7_665 ?
N1 Co1 N1 92.7(4) 3_645 7_665 ?
N1 Co1 N1 171.6(4) 5_765 7_665 ?
N1 Co1 N1 171.6(4) . 9_545 ?
N1 Co1 N1 93.7(2) 11_755 9_545 ?
N1 Co1 N1 80.5(4) 3_645 9_545 ?
N1 Co1 N1 92.7(4) 5_765 9_545 ?
N1 Co1 N1 93.7(2) 7_665 9_545 ?
C1 N1 Co1 108.7(4) . . ?
C1 N1 H1A 109.9 . . ?
Co1 N1 H1A 109.9 . . ?
C1 N1 H1B 109.9 . . ?
Co1 N1 H1B 109.9 . . ?
H1A N1 H1B 108.3 . . ?
N1 C1 C1 109.9(5) . 7_665 ?
N1 C1 H1C 109.7 . . ?
C1 C1 H1C 109.7 7_665 . ?
N1 C1 H1D 109.7 . . ?
C1 C1 H1D 109.7 7_665 . ?
H1C C1 H1D 108.2 . . ?

loop_
_geom_bond_atom_site_label_1
_geom_bond_atom_site_label_2
_geom_bond_distance
_geom_bond_site_symmetry_2
_geom_bond_publ_flag
Ag1 I1 2.8574(5) 5_565 ?
Ag1 I1 2.8574(5) 3_665 ?
Ag1 I1 2.8574(5) . ?
Ag1 I2 2.8818(13) . ?
I1 Ag1 2.8573(5) 8_665 ?
I2 Ag1 2.8818(13) 7_665 ?
Co1 N1 2.169(6) . ?
Co1 N1 2.169(6) 11_755 ?
Co1 N1 2.169(6) 3_645 ?
Co1 N1 2.169(6) 5_765 ?
Co1 N1 2.169(6) 7_665 ?
Co1 N1 2.169(6) 9_545 ?
N1 C1 1.469(10) . ?
N1 H1A 0.8900 . ?
N1 H1B 0.8900 . ?
C1 C1 1.510(15) 7_665 ?
C1 H1C 0.9700 . ?
C1 H1D 0.9700 . ?

loop_
_geom_hbond_atom_site_label_D
_geom_hbond_atom_site_label_H
_geom_hbond_atom_site_label_A
_geom_hbond_distance_DH
_geom_hbond_distance_HA
_geom_hbond_distance_DA
_geom_hbond_angle_DHA
_geom_hbond_site_symmetry_A
C1 H1D I2 0.97 3.15 3.895(7) 134.3 1_655
N1 H1B I1 0.89 3.04 3.842(7) 150.7 3_655
N1 H1B I1 0.89 3.04 3.842(7) 150.7 3_655
N1 H1B I1 0.89 3.04 3.842(7) 150.7 3_655
C1 H1D I2 0.97 3.15 3.895(7) 134.3 1_655

loop_
_geom_torsion_atom_site_label_1
_geom_torsion_atom_site_label_2
_geom_torsion_atom_site_label_3
_geom_torsion_atom_site_label_4
_geom_torsion
_geom_torsion_site_symmetry_1
_geom_torsion_site_symmetry_2
_geom_torsion_site_symmetry_3
_geom_torsion_site_symmetry_4
_geom_torsion_publ_flag
Co1 N1 C1 C1 -39.4(8) . . . 7_665 ?
